data_2201571
loop_
_publ_author_name
'Gainsford, Graeme J.'
'Evans, Gary B.'

_publ_section_title
;
 3-Bromo-7-methoxy-2-(tetrahydropyran-2-yl)pyrazolo[4,3-<i>d</i>]pyrimidine
;
_journal_issue 9
_journal_name_full 'Acta Crystallographica Section E'
_journal_page_first o1021
_journal_page_last o1022
_journal_paper_doi 10.1107/S1600536802014988
_journal_volume 58
_journal_year 2002
_chemical_formula_iupac 'C11 H13 Br N4 O2'
_chemical_formula_moiety 'C11 H13 Br N4 O2'
_chemical_formula_sum 'C11 H13 Br N4 O2'
_chemical_formula_weight 313.16
_chemical_name_systematic
;
 ?
;
_space_group_IT_number 33
_symmetry_cell_setting orthorhombic
_symmetry_space_group_name_Hall 'P 2c -2n'
_symmetry_space_group_name_H-M 'P n a 21'
_atom_sites_solution_hydrogens constr
_atom_sites_solution_primary direct
_atom_sites_solution_secondary difmap
_audit_creation_method SHELXL-97
_cell_angle_alpha 90.00
_cell_angle_beta 90.00
_cell_angle_gamma 90.00
_cell_formula_units_Z 4
_cell_length_a 12.4224(4)
_cell_length_b 17.1489(5)
_cell_length_c 5.66800(10)
_cell_measurement_reflns_used 2337
_cell_measurement_temperature 163(2)
_cell_measurement_theta_max 25.8
_cell_measurement_theta_min 2.9
_cell_volume 1207.46(6)
_computing_cell_refinement 'SMART (Siemens, 1996)'
_computing_data_collection 'SMART (Siemens, 1996)'
_computing_data_reduction 'SAINT (Siemens, 1996) and SADABS (Sheldrick, 1996)'
_computing_molecular_graphics 'ORTEP-3 (Farrugia, 1997)'
_computing_publication_material SHELXL97
_computing_structure_refinement 'SHELXL97 (Sheldrick, 1997)'
_computing_structure_solution 'SHELXS97 (Sheldrick, 1997)'
_diffrn_ambient_temperature 163(2)
_diffrn_detector_area_resol_mean 8.192
_diffrn_measured_fraction_theta_full 0.760
_diffrn_measured_fraction_theta_max 0.760
_diffrn_measurement_device_type 'Bruker P4'
_diffrn_measurement_method \w
_diffrn_radiation_monochromator graphite
_diffrn_radiation_source 'fine-focus sealed tube'
_diffrn_radiation_type MoK\a
_diffrn_radiation_wavelength 0.71073
_diffrn_reflns_av_R_equivalents 0.058
_diffrn_reflns_av_sigmaI/netI 0.091
_diffrn_reflns_limit_h_max 12
_diffrn_reflns_limit_h_min -12
_diffrn_reflns_limit_k_max 21
_diffrn_reflns_limit_k_min -14
_diffrn_reflns_limit_l_max 6
_diffrn_reflns_limit_l_min -7
_diffrn_reflns_number 3279
_diffrn_reflns_theta_full 26.06
_diffrn_reflns_theta_max 26.06
_diffrn_reflns_theta_min 2.89
_diffrn_standards_decay_% 0
_diffrn_standards_number 0
_exptl_absorpt_coefficient_mu 3.405
_exptl_absorpt_correction_T_max 0.876
_exptl_absorpt_correction_T_min 0.290
_exptl_absorpt_correction_type multi-scan
_exptl_absorpt_process_details '(Blessing, 1995)'
_exptl_crystal_colour 'pale yellow'
_exptl_crystal_density_diffrn 1.723
_exptl_crystal_density_method 'not measured'
_exptl_crystal_description needle
_exptl_crystal_F_000 632
_exptl_crystal_size_max 0.50
_exptl_crystal_size_mid 0.06
_exptl_crystal_size_min 0.04
_refine_diff_density_max 1.00
_refine_diff_density_min -1.45
_refine_ls_abs_structure_details '(Flack, 1983), 161 Friedel pairs'
_refine_ls_abs_structure_Flack 0.00(3)
_refine_ls_extinction_method none
_refine_ls_goodness_of_fit_ref 0.99
_refine_ls_hydrogen_treatment constr
_refine_ls_matrix_type full
_refine_ls_number_parameters 117
_refine_ls_number_reflns 1475
_refine_ls_number_restraints 0
_refine_ls_restrained_S_all 0.99
_refine_ls_R_factor_all 0.072
_refine_ls_R_factor_gt 0.059
_refine_ls_shift/su_max 0.001
_refine_ls_shift/su_mean <0.001
_refine_ls_structure_factor_coef Fsqd
_refine_ls_weighting_details 'calc w = 1/[\s^2^(Fo^2^)+(0.0903P)^2^] where P = (Fo^2^+2Fc^2^)/3'
_refine_ls_weighting_scheme calc
_refine_ls_wR_factor_gt 0.1398
_refine_ls_wR_factor_ref 0.147
_reflns_number_gt 1188
_reflns_number_total 1475
_reflns_threshold_expression I>2\s(I)
_cod_data_source_file ob6166.cif
_cod_data_source_block I
_cod_depositor_comments
;
The following automatic conversions were performed:
'_geom_bond_publ_flag' value 'Y' changed to 'y' according to
'/home/saulius/struct/CIF-dictionaries/cif_core.dic' dictionary named
'cif_core.dic' version 2.4.1 from 2010-06-29 (6 times).

Automatic conversion script
Id: cif_fix_enum 1527 2010-12-29 10:47:43Z saulius 

The following automatic conversions were performed:

'_geom_bond_publ_flag' value 'Y' changed to 'y' according to
/home/saulius/struct/CIF-dictionaries/cif_core.dic dictionary named
'cif_core.dic' version 2.4.1 from 2010-06-29 (6
times).

'_geom_angle_publ_flag' value 'Y' changed to 'y' according
to /home/saulius/struct/CIF-dictionaries/cif_core.dic dictionary
named 'cif_core.dic' version 2.4.1 from 2010-06-29 (2
times).

'_geom_torsion_publ_flag' value 'Y' changed to 'y' according
to /home/saulius/struct/CIF-dictionaries/cif_core.dic dictionary
named 'cif_core.dic' version 2.4.1 from 2010-06-29 (2 times).

Automatic conversion script
Id: cif_fix_values 1715 2011-07-08 13:25:40Z adriana 
;
_cod_database_code 2201571
_cod_database_fobs_code 2201571

loop_
_symmetry_equiv_pos_as_xyz
'x, y, z'
'-x, -y, z+1/2'
'x+1/2, -y+1/2, z'
'-x+1/2, y+1/2, z+1/2'

loop_
_atom_site_label
_atom_site_fract_x
_atom_site_fract_y
_atom_site_fract_z
_atom_site_U_iso_or_equiv
_atom_site_adp_type
_atom_site_calc_flag
_atom_site_refinement_flags
_atom_site_occupancy
_atom_site_disorder_assembly
_atom_site_disorder_group
_atom_site_type_symbol
Br1 -0.03565(7) 0.58048(5) 0.18411 0.0222(3) Uani d . 1 . . Br
O1 0.2046(6) 0.4822(4) 0.3585(11) 0.0215(16) Uani d . 1 . . O
O2 0.1935(6) 0.7450(4) 1.0545(11) 0.0248(18) Uani d . 1 . . O
N1 0.1944(7) 0.6425(4) 0.6482(13) 0.022(2) Uiso d . 1 . . N
N2 0.1527(7) 0.6059(5) 0.4598(14) 0.020(2) Uani d . 1 . . N
N4 -0.0742(8) 0.7174(5) 0.6385(12) 0.022(2) Uiso d . 1 . . N
N6 0.0188(8) 0.7792(5) 0.9593(13) 0.026(2) Uiso d . 1 . . N
C3 0.0452(10) 0.6238(6) 0.4249(17) 0.024(2) Uiso d . 1 . . C
C3A 0.0185(10) 0.6757(6) 0.5928(17) 0.019(3) Uani d . 1 . . C
C5 -0.0675(10) 0.7644(6) 0.8066(16) 0.031(3) Uiso d . 1 . . C
H5 -0.1303 0.7946 0.8349 0.037 Uiso calc R 1 . . H
C7 0.1070(9) 0.7388(6) 0.9201(14) 0.020(2) Uiso d . 1 . . C
C7A 0.1108(9) 0.6856(5) 0.7316(14) 0.018(3) Uani d . 1 . . C
C8 0.1908(10) 0.8025(7) 1.2440(15) 0.028(3) Uani d . 1 . . C
H8A 0.2064 0.8543 1.1795 0.033 Uiso calc R 1 . . H
H8B 0.2450 0.7891 1.3630 0.033 Uiso calc R 1 . . H
H8C 0.1193 0.8027 1.3169 0.033 Uiso calc R 1 . . H
C1' 0.2200(10) 0.5608(6) 0.3048(16) 0.025(2) Uiso d . 1 . . C
H1' 0.1952 0.5698 0.1391 0.030 Uiso calc R 1 . . H
C2' 0.3360(10) 0.5844(6) 0.3212(17) 0.030(2) Uiso d . 1 . . C
H2'A 0.3628 0.5767 0.4841 0.036 Uiso calc R 1 . . H
H2'B 0.3441 0.6402 0.2798 0.036 Uiso calc R 1 . . H
C3' 0.4003(10) 0.5337(6) 0.1486(19) 0.034(3) Uiso d . 1 . . C
H3'A 0.3809 0.5477 -0.0155 0.041 Uiso calc R 1 . . H
H3'B 0.4782 0.5434 0.1698 0.041 Uiso calc R 1 . . H
C4' 0.3763(8) 0.4479(5) 0.191(3) 0.029(2) Uani d . 1 . . C
H4'A 0.4101 0.4162 0.0654 0.035 Uiso calc R 1 . . H
H4'B 0.4073 0.4317 0.3442 0.035 Uiso calc R 1 . . H
C5' 0.2571(9) 0.4340(5) 0.192(3) 0.031(2) Uani d . 1 . . C
H5'A 0.2277 0.4444 0.0330 0.037 Uiso calc R 1 . . H
H5'B 0.2428 0.3786 0.2309 0.037 Uiso calc R 1 . . H

loop_
_atom_site_aniso_label
_atom_site_aniso_U_11
_atom_site_aniso_U_22
_atom_site_aniso_U_33
_atom_site_aniso_U_12
_atom_site_aniso_U_13
_atom_site_aniso_U_23
Br1 0.0131(6) 0.0235(5) 0.0299(4) -0.0043(5) -0.0018(6) -0.0031(6)
O1 0.006(5) 0.013(3) 0.045(4) -0.003(4) 0.008(3) -0.006(3)
O2 0.014(5) 0.028(4) 0.032(3) -0.002(4) -0.004(3) 0.000(3)
N2 0.012(6) 0.015(4) 0.033(4) 0.006(5) 0.003(3) -0.002(3)
C3A 0.006(8) 0.020(5) 0.031(4) -0.006(6) 0.001(4) 0.004(4)
C7A 0.012(8) 0.014(5) 0.028(5) -0.005(6) -0.001(3) -0.001(3)
C8 0.008(8) 0.036(7) 0.039(6) -0.006(7) 0.000(4) -0.009(4)
C4' 0.011(7) 0.026(5) 0.051(5) 0.008(5) -0.001(7) 0.000(7)
C5' 0.020(8) 0.023(5) 0.050(5) 0.001(5) -0.003(8) 0.004(7)

loop_
_atom_type_symbol
_atom_type_description
_atom_type_scat_dispersion_real
_atom_type_scat_dispersion_imag
_atom_type_scat_source
C C 0.0033 0.0016 'International Tables Vol C Tables 4.2.6.8 and 6.1.1.4'
H H 0.0000 0.0000 'International Tables Vol C Tables 4.2.6.8 and 6.1.1.4'
N N 0.0061 0.0033 'International Tables Vol C Tables 4.2.6.8 and 6.1.1.4'
O O 0.0106 0.0060 'International Tables Vol C Tables 4.2.6.8 and 6.1.1.4'
Br Br -0.2901 2.4595 'International Tables Vol C Tables 4.2.6.8 and 6.1.1.4'

loop_
_geom_angle_atom_site_label_1
_geom_angle_atom_site_label_2
_geom_angle_atom_site_label_3
_geom_angle
_geom_angle_publ_flag
C1' O1 C5' 110.9(8) ?
C7 O2 C8 117.4(8) ?
N2 N1 C7A 103.6(8) y
N1 N2 C3 112.5(8) ?
N1 N2 C1' 120.9(9) y
C3 N2 C1' 126.3(9) ?
C5 N4 C3A 115.0(10) ?
C7 N6 C5 116.0(9) ?
C3A C3 N2 106.5(10) ?
C3A C3 Br1 130.8(10) ?
N2 C3 Br1 122.7(8) ?
C3 C3A N4 133.0(10) ?
C3 C3A C7A 106.0(10) ?
N4 C3A C7A 120.9(9) ?
N4 C5 N6 129.6(12) ?
N4 C5 H5 115.2 ?
N6 C5 H5 115.2 ?
N6 C7 O2 122.5(8) ?
N6 C7 C7A 119.9(10) ?
O2 C7 C7A 117.6(10) ?
N1 C7A C3A 111.3(8) ?
N1 C7A C7 130.0(10) ?
C3A C7A C7 118.6(10) ?
O2 C8 H8A 109.5 ?
O2 C8 H8B 109.5 ?
H8A C8 H8B 109.5 ?
O2 C8 H8C 109.5 ?
H8A C8 H8C 109.5 ?
H8B C8 H8C 109.5 ?
O1 C1' N2 107.9(8) ?
O1 C1' C2' 112.3(9) ?
N2 C1' C2' 112.0(8) ?
O1 C1' H1' 108.2 ?
N2 C1' H1' 108.2 ?
C2' C1' H1' 108.2 ?
C1' C2' C3' 107.9(9) ?
C1' C2' H2'A 110.1 ?
C3' C2' H2'A 110.1 ?
C1' C2' H2'B 110.1 ?
C3' C2' H2'B 110.1 ?
H2'A C2' H2'B 108.4 ?
C4' C3' C2' 110.3(10) ?
C4' C3' H3'A 109.6 ?
C2' C3' H3'A 109.6 ?
C4' C3' H3'B 109.6 ?
C2' C3' H3'B 109.6 ?
H3'A C3' H3'B 108.1 ?
C5' C4' C3' 110.4(9) ?
C5' C4' H4'A 109.6 ?
C3' C4' H4'A 109.6 ?
C5' C4' H4'B 109.6 ?
C3' C4' H4'B 109.6 ?
H4'A C4' H4'B 108.1 ?
O1 C5' C4' 111.4(11) ?
O1 C5' H5'A 109.3 ?
C4' C5' H5'A 109.3 ?
O1 C5' H5'B 109.3 ?
C4' C5' H5'B 109.3 ?
H5'A C5' H5'B 108.0 ?

loop_
_geom_bond_atom_site_label_1
_geom_bond_atom_site_label_2
_geom_bond_site_symmetry_2
_geom_bond_distance
_geom_bond_publ_flag
Br1 C3 . 1.850(10) y
O1 C1' . 1.394(12) ?
O1 C5' . 1.413(15) ?
O2 C7 . 1.322(12) ?
O2 C8 . 1.458(11) ?
N1 N2 . 1.343(11) y
N1 C7A . 1.360(12) y
N2 C3 . 1.384(14) ?
N2 C1' . 1.439(13) ?
N4 C5 . 1.251(12) y
N4 C3A . 1.380(14) ?
N6 C7 . 1.315(14) y
N6 C5 . 1.401(14) ?
C3 C3A . 1.344(15) y
C3A C7A . 1.401(14) ?
C5 H5 . 0.9500 ?
C7 C7A . 1.406(13) ?
C8 H8A . 0.9800 ?
C8 H8B . 0.9800 ?
C8 H8C . 0.9800 ?
C1' C2' . 1.500(17) ?
C1' H1' . 1.0000 ?
C2' C3' . 1.534(15) ?
C2' H2'A . 0.9900 ?
C2' H2'B . 0.9900 ?
C3' C4' . 1.519(14) ?
C3' H3'A . 0.9900 ?
C3' H3'B . 0.9900 ?
C4' C5' . 1.500(15) ?
C4' H4'A . 0.9900 ?
C4' H4'B . 0.9900 ?
C5' H5'A . 0.9900 ?
C5' H5'B . 0.9900 ?

loop_
_geom_torsion_atom_site_label_1
_geom_torsion_atom_site_label_2
_geom_torsion_atom_site_label_3
_geom_torsion_atom_site_label_4
_geom_torsion
_geom_torsion_publ_flag
C7A N1 N2 C3 -1.0(10) ?
C7A N1 N2 C1' 172.8(8) ?
N1 N2 C3 C3A 2.0(12) ?
C1' N2 C3 C3A -171.4(9) ?
N1 N2 C3 Br1 -178.3(6) ?
C1' N2 C3 Br1 8.2(14) ?
N2 C3 C3A N4 175.6(10) ?
Br1 C3 C3A N4 -3.9(18) y
N2 C3 C3A C7A -2.1(11) ?
Br1 C3 C3A C7A 178.3(8) ?
C5 N4 C3A C3 -176.2(11) ?
C5 N4 C3A C7A 1.3(13) ?
C3A N4 C5 N6 -2.2(15) ?
C7 N6 C5 N4 1.1(15) ?
C5 N6 C7 O2 -177.9(8) ?
C5 N6 C7 C7A 1.0(13) ?
C8 O2 C7 N6 -3.5(13) ?
C8 O2 C7 C7A 177.6(8) ?
N2 N1 C7A C3A -0.4(10) ?
N2 N1 C7A C7 -176.8(9) ?
C3 C3A C7A N1 1.6(11) ?
N4 C3A C7A N1 -176.4(8) ?
C3 C3A C7A C7 178.5(9) ?
N4 C3A C7A C7 0.4(14) ?
N6 C7 C7A N1 174.6(9) ?
O2 C7 C7A N1 -6.5(15) ?
N6 C7 C7A C3A -1.6(14) ?
O2 C7 C7A C3A 177.3(8) ?
C5' O1 C1' N2 172.1(9) ?
C5' O1 C1' C2' -64.0(10) ?
N1 N2 C1' O1 102.2(10) y
C3 N2 C1' O1 -84.8(12) ?
N1 N2 C1' C2' -21.8(12) ?
C3 N2 C1' C2' 151.1(10) ?
O1 C1' C2' C3' 59.0(10) ?
N2 C1' C2' C3' -179.5(8) ?
C1' C2' C3' C4' -52.3(12) ?
C2' C3' C4' C5' 51.5(16) ?
C1' O1 C5' C4' 61.1(13) ?
C3' C4' C5' O1 -55.2(16) ?
